data_7246735
loop_
_publ_author_name
'Liu, Miaochang'
'Xu, Xinyue'
'Chen, Yating'
'Ding, Qiuping'
'Lei, Yunxiang'
'Wu, Huayue'
'Huang, Xiaobo'

_publ_section_title
;
 Crystal structures, dual-state emissions and polymer-based doped
 room-temperature phosphorescence of 8-benzyloxyisoquinoline derivatives
;
_journal_issue 22
_journal_name_full CrystEngComm
_journal_page_first 3264
_journal_page_last 3270
_journal_paper_doi 10.1039/D3CE00231D
_journal_volume 25
_journal_year 2023
_chemical_formula_sum 'C26 H27 N3 O3'
_chemical_formula_weight 429.50
_space_group_crystal_system triclinic
_space_group_IT_number 2
_space_group_name_Hall '-P 1'
_space_group_name_H-M_alt 'P -1'
_atom_sites_solution_hydrogens geom
_audit_creation_method SHELXL-2013
_audit_update_record
;
2023-03-03 deposited with the CCDC.	2023-04-26 downloaded from the CCDC.
;
_cell_angle_alpha 80.438(4)
_cell_angle_beta 87.096(4)
_cell_angle_gamma 85.625(4)
_cell_formula_units_Z 4
_cell_length_a 11.0228(14)
_cell_length_b 11.0661(13)
_cell_length_c 19.024(3)
_cell_measurement_reflns_used 9875
_cell_measurement_temperature 293(2)
_cell_measurement_theta_max 54.933
_cell_measurement_theta_min 4.346
_cell_volume 2279.9(5)
_computing_cell_refinement 'Bruker SAINT'
_computing_data_collection 'Bruker APEX2'
_computing_data_reduction 'Bruker SAINT'
_computing_molecular_graphics 'Bruker SHELXTL'
_computing_publication_material 'Bruker SHELXTL'
_computing_structure_refinement 'SHELXL-2013 (Sheldrick, 2013)'
_computing_structure_solution 'SHELXS-97 (Sheldrick 2008)'
_diffrn_ambient_temperature 293(2)
_diffrn_measured_fraction_theta_full 0.995
_diffrn_measured_fraction_theta_max 0.995
_diffrn_measurement_device_type 'Bruker APEX-II CCD'
_diffrn_measurement_method '\f and \w scans'
_diffrn_radiation_type MoK\a
_diffrn_radiation_wavelength 0.71073
_diffrn_reflns_av_R_equivalents 0.0369
_diffrn_reflns_av_unetI/netI 0.0338
_diffrn_reflns_Laue_measured_fraction_full 0.995
_diffrn_reflns_Laue_measured_fraction_max 0.995
_diffrn_reflns_limit_h_max 13
_diffrn_reflns_limit_h_min -13
_diffrn_reflns_limit_k_max 13
_diffrn_reflns_limit_k_min -13
_diffrn_reflns_limit_l_max 23
_diffrn_reflns_limit_l_min -23
_diffrn_reflns_number 33903
_diffrn_reflns_point_group_measured_fraction_full 0.995
_diffrn_reflns_point_group_measured_fraction_max 0.995
_diffrn_reflns_theta_full 25.242
_diffrn_reflns_theta_max 26.000
_diffrn_reflns_theta_min 1.854
_exptl_absorpt_coefficient_mu 0.083
_exptl_absorpt_correction_T_max 0.7456
_exptl_absorpt_correction_T_min 0.6940
_exptl_absorpt_correction_type multi-scan
_exptl_absorpt_process_details sadabs
_exptl_crystal_colour colorless
_exptl_crystal_density_diffrn 1.251
_exptl_crystal_description prismatic
_exptl_crystal_F_000 912
_exptl_crystal_size_max 0.200
_exptl_crystal_size_mid 0.170
_exptl_crystal_size_min 0.140
_refine_diff_density_max 0.193
_refine_diff_density_min -0.140
_refine_diff_density_rms 0.029
_refine_ls_extinction_coef 0.020(3)
_refine_ls_extinction_expression Fc^*^=kFc[1+0.001xFc^2^\l^3^/sin(2\q)]^-1/4^
_refine_ls_extinction_method SHELXL
_refine_ls_goodness_of_fit_ref 1.050
_refine_ls_hydrogen_treatment constr
_refine_ls_matrix_type full
_refine_ls_number_parameters 584
_refine_ls_number_reflns 8916
_refine_ls_number_restraints 0
_refine_ls_restrained_S_all 1.050
_refine_ls_R_factor_all 0.0693
_refine_ls_R_factor_gt 0.0479
_refine_ls_shift/su_max 0.017
_refine_ls_shift/su_mean 0.000
_refine_ls_structure_factor_coef Fsqd
_refine_ls_weighting_details 'w=1/[\s^2^(Fo^2^)+(0.0580P)^2^+0.4587P] where P=(Fo^2^+2Fc^2^)/3'
_refine_ls_weighting_scheme calc
_refine_ls_wR_factor_gt 0.1174
_refine_ls_wR_factor_ref 0.1338
_reflns_Friedel_coverage 0.000
_reflns_number_gt 6701
_reflns_number_total 8916
_reflns_threshold_expression 'I > 2\s(I)'
_cod_data_source_file d3ce00231d2.cif
_cod_data_source_block mo_dd18276_0m
_cod_depositor_comments 'Adding full bibliography for 7246730--7246739.cif.'
_cod_database_code 7246735
_shelx_space_group_comment
; 
The symmetry employed for this shelxl refinement is uniquely defined 
by the following loop, which should always be used as a source of 
symmetry information in preference to the above space-group names. 
They are only intended as comments. 
;
_shelx_estimated_absorpt_t_min 0.984
_shelx_estimated_absorpt_t_max 0.988
_shelxl_version_number 2013-4

loop_
_space_group_symop_operation_xyz
'x, y, z'
'-x, -y, -z'

loop_
_atom_site_label
_atom_site_type_symbol
_atom_site_fract_x
_atom_site_fract_y
_atom_site_fract_z
_atom_site_U_iso_or_equiv
_atom_site_adp_type
_atom_site_occupancy
_atom_site_site_symmetry_order
_atom_site_calc_flag
_atom_site_refinement_flags_posn
_atom_site_refinement_flags_adp
_atom_site_refinement_flags_occupancy
_atom_site_disorder_assembly
_atom_site_disorder_group
O1 O 0.47935(10) 0.29875(9) 0.12465(6) 0.0490(3) Uani 1 1 d . . . . .
O2 O 0.66467(12) 0.81094(13) 0.27740(9) 0.0838(5) Uani 1 1 d . . . . .
O3 O 0.46504(11) 0.83886(10) 0.26619(7) 0.0626(3) Uani 1 1 d . . . . .
N1 N 0.74456(13) 0.01379(13) 0.07878(8) 0.0564(4) Uani 1 1 d . . . . .
N2 N 0.17202(17) 0.33126(18) 0.15358(11) 0.0869(6) Uani 1 1 d . . . . .
N3 N 0.71250(12) 0.22546(13) 0.06558(8) 0.0541(4) Uani 1 1 d . . . . .
C1 C 0.70266(19) -0.10055(16) 0.08437(9) 0.0575(5) Uani 1 1 d . . . . .
C2 C 0.58284(18) -0.11898(15) 0.08453(9) 0.0562(5) Uani 1 1 d . . . . .
H2 H 0.5583 -0.1965 0.0816 0.067 Uiso 1 1 calc R U . . .
C3 C 0.49531(16) -0.02098(14) 0.08914(8) 0.0475(4) Uani 1 1 d . . . . .
C4 C 0.36944(17) -0.03789(15) 0.09330(9) 0.0536(4) Uani 1 1 d . . . . .
H4 H 0.3440 -0.1147 0.0896 0.064 Uiso 1 1 calc R U . . .
C5 C 0.28375(16) 0.05390(16) 0.10256(9) 0.0518(4) Uani 1 1 d . . . . .
C6 C 0.32670(15) 0.16672(15) 0.11441(9) 0.0488(4) Uani 1 1 d . . . . .
C7 C 0.44894(15) 0.18733(13) 0.11009(8) 0.0441(4) Uani 1 1 d . . . . .
C8 C 0.53707(15) 0.09682(13) 0.09163(8) 0.0442(4) Uani 1 1 d . . . . .
C9 C 0.66613(15) 0.10992(15) 0.07829(8) 0.0478(4) Uani 1 1 d . . . . .
C10 C 0.7994(2) -0.20508(19) 0.08756(12) 0.0837(7) Uani 1 1 d . . . . .
H10A H 0.8738 -0.1750 0.0654 0.126 Uiso 1 1 calc R U . . .
H10B H 0.7732 -0.2669 0.0629 0.126 Uiso 1 1 calc R U . . .
H10C H 0.8126 -0.2399 0.1365 0.126 Uiso 1 1 calc R U . . .
C11 C 0.14978(18) 0.0374(2) 0.10094(11) 0.0715(6) Uani 1 1 d . . . . .
H11A H 0.1081 0.0681 0.1406 0.107 Uiso 1 1 calc R U . . .
H11B H 0.1373 -0.0483 0.1040 0.107 Uiso 1 1 calc R U . . .
H11C H 0.1184 0.0818 0.0572 0.107 Uiso 1 1 calc R U . . .
C12 C 0.24164(17) 0.25994(17) 0.13552(10) 0.0591(5) Uani 1 1 d . . . . .
C13 C 0.66083(17) 0.31681(15) 0.00777(10) 0.0564(4) Uani 1 1 d . . . . .
H13A H 0.5733 0.3119 0.0084 0.068 Uiso 1 1 calc R U . . .
H13B H 0.6941 0.2987 -0.0378 0.068 Uiso 1 1 calc R U . . .
C14 C 0.68915(19) 0.44571(17) 0.01571(12) 0.0693(5) Uani 1 1 d . . . . .
H14A H 0.6575 0.5038 -0.0242 0.083 Uiso 1 1 calc R U . . .
H14B H 0.6497 0.4668 0.0592 0.083 Uiso 1 1 calc R U . . .
C15 C 0.8254(2) 0.4541(2) 0.01810(15) 0.0891(7) Uani 1 1 d . . . . .
H15A H 0.8421 0.5342 0.0281 0.107 Uiso 1 1 calc R U . . .
H15B H 0.8637 0.4444 -0.0279 0.107 Uiso 1 1 calc R U . . .
C16 C 0.8779(2) 0.3547(2) 0.07553(15) 0.0924(8) Uani 1 1 d . . . . .
H16A H 0.9658 0.3568 0.0740 0.111 Uiso 1 1 calc R U . . .
H16B H 0.8473 0.3711 0.1220 0.111 Uiso 1 1 calc R U . . .
C17 C 0.84516(17) 0.2281(2) 0.06612(13) 0.0769(6) Uani 1 1 d . . . . .
H17A H 0.8815 0.2081 0.0216 0.092 Uiso 1 1 calc R U . . .
H17B H 0.8768 0.1674 0.1048 0.092 Uiso 1 1 calc R U . . .
C18 C 0.53160(18) 0.29183(15) 0.19326(9) 0.0556(4) Uani 1 1 d . . . . .
H18A H 0.6114 0.2482 0.1935 0.067 Uiso 1 1 calc R U . . .
H18B H 0.4802 0.2475 0.2301 0.067 Uiso 1 1 calc R U . . .
C19 C 0.54238(15) 0.41938(15) 0.20771(8) 0.0481(4) Uani 1 1 d . . . . .
C20 C 0.44848(15) 0.50972(15) 0.19348(9) 0.0497(4) Uani 1 1 d . . . . .
H20 H 0.3791 0.4923 0.1722 0.060 Uiso 1 1 calc R U . . .
C21 C 0.45691(15) 0.62493(14) 0.21052(9) 0.0475(4) Uani 1 1 d . . . . .
H21 H 0.3932 0.6846 0.2009 0.057 Uiso 1 1 calc R U . . .
C22 C 0.55991(14) 0.65235(14) 0.24197(8) 0.0447(4) Uani 1 1 d . . . . .
C23 C 0.65448(16) 0.56369(17) 0.25527(10) 0.0590(5) Uani 1 1 d . . . . .
H23 H 0.7244 0.5817 0.2757 0.071 Uiso 1 1 calc R U . . .
C24 C 0.64544(17) 0.44833(17) 0.23831(10) 0.0604(5) Uani 1 1 d . . . . .
H24 H 0.7096 0.3891 0.2476 0.073 Uiso 1 1 calc R U . . .
C25 C 0.57121(15) 0.77415(15) 0.26307(9) 0.0506(4) Uani 1 1 d . . . . .
C26 C 0.4693(2) 0.95831(17) 0.28626(13) 0.0817(7) Uani 1 1 d . . . . .
H26A H 0.5408 0.9958 0.2648 0.123 Uiso 1 1 calc R U . . .
H26B H 0.4717 0.9499 0.3372 0.123 Uiso 1 1 calc R U . . .
H26C H 0.3981 1.0088 0.2702 0.123 Uiso 1 1 calc R U . . .
O4 O 1.02452(10) 0.21646(9) 0.37954(6) 0.0466(3) Uani 1 1 d . . . . .
O5 O 1.17338(13) -0.30397(14) 0.21383(11) 0.0975(6) Uani 1 1 d . . . . .
O6 O 0.97685(11) -0.33187(10) 0.22902(7) 0.0606(3) Uani 1 1 d . . . . .
N4 N 0.71698(13) 0.45088(13) 0.43945(8) 0.0551(4) Uani 1 1 d . . . . .
N5 N 1.32754(16) 0.23580(18) 0.34542(11) 0.0810(5) Uani 1 1 d . . . . .
N6 N 0.78269(12) 0.24808(12) 0.43810(8) 0.0506(3) Uani 1 1 d . . . . .
C27 C 0.73541(18) 0.57244(16) 0.43530(10) 0.0595(5) Uani 1 1 d . . . . .
C28 C 0.84786(19) 0.61453(15) 0.42508(9) 0.0591(5) Uani 1 1 d . . . . .
H28 H 0.8581 0.6970 0.4258 0.071 Uiso 1 1 calc R U . . .
C29 C 0.94987(16) 0.53445(14) 0.41329(8) 0.0498(4) Uani 1 1 d . . . . .
C30 C 1.06801(18) 0.57689(16) 0.40149(9) 0.0564(5) Uani 1 1 d . . . . .
H30 H 1.0782 0.6588 0.4036 0.068 Uiso 1 1 calc R U . . .
C31 C 1.16752(17) 0.50326(16) 0.38713(9) 0.0544(4) Uani 1 1 d . . . . .
C32 C 1.14753(15) 0.38002(15) 0.38043(8) 0.0488(4) Uani 1 1 d . . . . .
C33 C 1.03339(14) 0.33494(13) 0.39090(8) 0.0438(4) Uani 1 1 d . . . . .
C34 C 0.93101(15) 0.40897(14) 0.41191(8) 0.0448(4) Uani 1 1 d . . . . .
C35 C 0.80901(15) 0.37158(14) 0.43037(8) 0.0461(4) Uani 1 1 d . . . . .
C36 C 0.6221(2) 0.65308(19) 0.44601(13) 0.0818(6) Uani 1 1 d . . . . .
H36A H 0.5590 0.6340 0.4174 0.123 Uiso 1 1 calc R U . . .
H36B H 0.6391 0.7377 0.4320 0.123 Uiso 1 1 calc R U . . .
H36C H 0.5957 0.6390 0.4954 0.123 Uiso 1 1 calc R U . . .
C37 C 1.29300(19) 0.54895(19) 0.37598(11) 0.0721(6) Uani 1 1 d . . . . .
H37A H 1.3419 0.5117 0.4152 0.108 Uiso 1 1 calc R U . . .
H37B H 1.2878 0.6366 0.3733 0.108 Uiso 1 1 calc R U . . .
H37C H 1.3295 0.5277 0.3324 0.108 Uiso 1 1 calc R U . . .
C38 C 1.24734(17) 0.29923(18) 0.36079(10) 0.0584(5) Uani 1 1 d . . . . .
C39 C 0.84436(16) 0.16436(14) 0.49588(9) 0.0537(4) Uani 1 1 d . . . . .
H39A H 0.8079 0.1785 0.5416 0.064 Uiso 1 1 calc R U . . .
H39B H 0.9296 0.1812 0.4948 0.064 Uiso 1 1 calc R U . . .
C40 C 0.83412(19) 0.03164(16) 0.48793(12) 0.0690(5) Uani 1 1 d . . . . .
H40A H 0.8770 0.0155 0.4443 0.083 Uiso 1 1 calc R U . . .
H40B H 0.8719 -0.0219 0.5277 0.083 Uiso 1 1 calc R U . . .
C41 C 0.7021(2) 0.0041(2) 0.48589(15) 0.0898(7) Uani 1 1 d . . . . .
H41A H 0.6620 0.0082 0.5321 0.108 Uiso 1 1 calc R U . . .
H41B H 0.6975 -0.0783 0.4756 0.108 Uiso 1 1 calc R U . . .
C42 C 0.63783(19) 0.0959(2) 0.42919(14) 0.0842(7) Uani 1 1 d . . . . .
H42A H 0.6709 0.0838 0.3824 0.101 Uiso 1 1 calc R U . . .
H42B H 0.5519 0.0816 0.4314 0.101 Uiso 1 1 calc R U . . .
C43 C 0.65259(16) 0.22690(18) 0.43910(12) 0.0683(5) Uani 1 1 d . . . . .
H43A H 0.6133 0.2835 0.4011 0.082 Uiso 1 1 calc R U . . .
H43B H 0.6141 0.2415 0.4842 0.082 Uiso 1 1 calc R U . . .
C44 C 0.97641(17) 0.20919(15) 0.31145(9) 0.0546(4) Uani 1 1 d . . . . .
H44A H 1.0155 0.2657 0.2743 0.066 Uiso 1 1 calc R U . . .
H44B H 0.8896 0.2318 0.3121 0.066 Uiso 1 1 calc R U . . .
C45 C 0.99931(15) 0.08054(14) 0.29660(9) 0.0478(4) Uani 1 1 d . . . . .
C46 C 1.11531(16) 0.02273(16) 0.29992(10) 0.0590(5) Uani 1 1 d . . . . .
H46 H 1.1786 0.0615 0.3153 0.071 Uiso 1 1 calc R U . . .
C47 C 1.13788(16) -0.09184(16) 0.28062(10) 0.0595(5) Uani 1 1 d . . . . .
H47 H 1.2164 -0.1293 0.2824 0.071 Uiso 1 1 calc R U . . .
C48 C 1.04411(14) -0.15125(14) 0.25856(9) 0.0472(4) Uani 1 1 d . . . . .
C49 C 0.92803(15) -0.09612(16) 0.25726(10) 0.0584(5) Uani 1 1 d . . . . .
H49 H 0.8640 -0.1365 0.2440 0.070 Uiso 1 1 calc R U . . .
C50 C 0.90661(16) 0.01962(16) 0.27575(11) 0.0598(5) Uani 1 1 d . . . . .
H50 H 0.8281 0.0569 0.2740 0.072 Uiso 1 1 calc R U . . .
C51 C 1.07381(16) -0.26916(15) 0.23184(10) 0.0535(4) Uani 1 1 d . . . . .
C52 C 0.9993(2) -0.44595(17) 0.20196(13) 0.0780(6) Uani 1 1 d . . . . .
H52A H 1.0210 -0.4292 0.1520 0.117 Uiso 1 1 calc R U . . .
H52B H 0.9271 -0.4905 0.2090 0.117 Uiso 1 1 calc R U . . .
H52C H 1.0647 -0.4941 0.2269 0.117 Uiso 1 1 calc R U . . .

loop_
_atom_site_aniso_label
_atom_site_aniso_U_11
_atom_site_aniso_U_22
_atom_site_aniso_U_33
_atom_site_aniso_U_23
_atom_site_aniso_U_13
_atom_site_aniso_U_12
O1 0.0582(7) 0.0383(6) 0.0526(7) -0.0136(5) -0.0055(5) -0.0014(5)
O2 0.0578(8) 0.0803(10) 0.1259(13) -0.0445(9) -0.0051(8) -0.0236(7)
O3 0.0581(8) 0.0474(7) 0.0891(9) -0.0299(6) -0.0060(6) -0.0049(6)
N1 0.0607(9) 0.0550(9) 0.0524(8) -0.0128(7) -0.0045(7) 0.0126(7)
N2 0.0690(12) 0.0789(12) 0.1150(16) -0.0333(11) 0.0070(11) 0.0117(10)
N3 0.0461(8) 0.0507(8) 0.0672(10) -0.0137(7) -0.0035(7) -0.0043(6)
C1 0.0800(13) 0.0473(10) 0.0426(9) -0.0086(7) -0.0025(8) 0.0161(9)
C2 0.0850(14) 0.0388(9) 0.0446(10) -0.0089(7) -0.0032(9) 0.0024(8)
C3 0.0666(11) 0.0398(8) 0.0365(8) -0.0074(6) -0.0027(7) -0.0025(7)
C4 0.0735(12) 0.0445(9) 0.0451(9) -0.0097(7) -0.0007(8) -0.0147(8)
C5 0.0595(10) 0.0545(10) 0.0426(9) -0.0083(7) -0.0002(7) -0.0124(8)
C6 0.0518(10) 0.0475(9) 0.0469(9) -0.0092(7) 0.0009(7) -0.0011(7)
C7 0.0540(10) 0.0353(8) 0.0439(9) -0.0091(6) -0.0024(7) -0.0025(7)
C8 0.0535(9) 0.0395(8) 0.0398(8) -0.0080(6) -0.0034(7) -0.0007(7)
C9 0.0535(10) 0.0485(9) 0.0425(9) -0.0125(7) -0.0043(7) 0.0029(7)
C10 0.1009(17) 0.0647(13) 0.0789(15) -0.0100(11) -0.0044(12) 0.0345(12)
C11 0.0627(12) 0.0827(14) 0.0717(13) -0.0129(11) 0.0010(10) -0.0241(10)
C12 0.0530(11) 0.0574(11) 0.0680(12) -0.0141(9) -0.0014(9) -0.0021(9)
C13 0.0636(11) 0.0506(10) 0.0566(11) -0.0121(8) 0.0032(8) -0.0096(8)
C14 0.0840(14) 0.0526(11) 0.0732(13) -0.0139(9) 0.0087(11) -0.0171(10)
C15 0.0851(16) 0.0761(15) 0.114(2) -0.0318(14) 0.0220(14) -0.0359(13)
C16 0.0605(13) 0.1022(18) 0.125(2) -0.0389(17) 0.0003(13) -0.0288(13)
C17 0.0479(11) 0.0829(14) 0.1033(17) -0.0241(12) -0.0013(10) -0.0070(10)
C18 0.0744(12) 0.0453(9) 0.0483(10) -0.0131(7) -0.0065(8) 0.0021(8)
C19 0.0564(10) 0.0461(9) 0.0433(9) -0.0138(7) 0.0030(7) -0.0021(7)
C20 0.0472(9) 0.0483(9) 0.0570(10) -0.0175(8) -0.0044(7) -0.0053(7)
C21 0.0451(9) 0.0449(9) 0.0538(10) -0.0125(7) -0.0004(7) -0.0026(7)
C22 0.0438(9) 0.0482(9) 0.0444(9) -0.0131(7) 0.0041(7) -0.0089(7)
C23 0.0502(10) 0.0667(11) 0.0654(12) -0.0249(9) -0.0117(8) -0.0006(8)
C24 0.0589(11) 0.0600(11) 0.0647(12) -0.0208(9) -0.0136(9) 0.0119(9)
C25 0.0506(10) 0.0528(10) 0.0511(10) -0.0125(8) 0.0023(8) -0.0155(8)
C26 0.0932(16) 0.0513(11) 0.1100(18) -0.0369(12) -0.0103(13) -0.0085(10)
O4 0.0530(6) 0.0387(6) 0.0507(6) -0.0149(5) -0.0003(5) -0.0036(5)
O5 0.0534(9) 0.0807(10) 0.1735(17) -0.0718(11) 0.0027(9) 0.0057(7)
O6 0.0600(7) 0.0442(6) 0.0837(9) -0.0280(6) -0.0053(6) -0.0029(5)
N4 0.0586(9) 0.0490(8) 0.0586(9) -0.0165(7) 0.0026(7) 0.0056(7)
N5 0.0584(11) 0.0854(13) 0.1012(15) -0.0255(11) 0.0114(10) -0.0043(9)
N6 0.0443(8) 0.0437(7) 0.0659(9) -0.0158(6) 0.0049(6) -0.0064(6)
C27 0.0763(13) 0.0456(9) 0.0563(11) -0.0144(8) 0.0006(9) 0.0087(9)
C28 0.0861(14) 0.0382(9) 0.0548(11) -0.0153(8) 0.0018(9) -0.0008(9)
C29 0.0691(11) 0.0416(8) 0.0413(9) -0.0129(7) 0.0010(8) -0.0086(8)
C30 0.0809(13) 0.0441(9) 0.0479(10) -0.0133(7) 0.0029(9) -0.0199(9)
C31 0.0672(11) 0.0568(10) 0.0421(9) -0.0102(8) 0.0025(8) -0.0225(9)
C32 0.0545(10) 0.0513(9) 0.0430(9) -0.0126(7) 0.0030(7) -0.0109(8)
C33 0.0530(9) 0.0384(8) 0.0417(8) -0.0106(6) 0.0010(7) -0.0067(7)
C34 0.0555(10) 0.0393(8) 0.0416(8) -0.0117(6) -0.0004(7) -0.0052(7)
C35 0.0528(10) 0.0418(8) 0.0455(9) -0.0139(7) 0.0010(7) -0.0024(7)
C36 0.0882(15) 0.0602(12) 0.0949(16) -0.0218(11) 0.0023(12) 0.0242(11)
C37 0.0768(13) 0.0756(13) 0.0691(13) -0.0169(10) 0.0087(10) -0.0348(11)
C38 0.0523(11) 0.0644(11) 0.0609(11) -0.0148(9) 0.0044(8) -0.0138(9)
C39 0.0591(10) 0.0446(9) 0.0576(10) -0.0101(8) 0.0080(8) -0.0082(8)
C40 0.0768(13) 0.0439(10) 0.0865(14) -0.0118(9) 0.0095(11) -0.0113(9)
C41 0.0903(16) 0.0559(12) 0.128(2) -0.0239(13) 0.0230(15) -0.0302(12)
C42 0.0568(12) 0.0813(15) 0.126(2) -0.0435(15) 0.0111(12) -0.0271(11)
C43 0.0457(10) 0.0684(12) 0.0956(15) -0.0275(11) 0.0065(10) -0.0089(9)
C44 0.0671(11) 0.0464(9) 0.0536(10) -0.0194(8) -0.0063(8) 0.0024(8)
C45 0.0527(10) 0.0442(9) 0.0488(9) -0.0170(7) 0.0020(7) -0.0006(7)
C46 0.0547(10) 0.0533(10) 0.0757(12) -0.0278(9) -0.0101(9) -0.0033(8)
C47 0.0477(10) 0.0535(10) 0.0825(13) -0.0275(9) -0.0108(9) 0.0048(8)
C48 0.0471(9) 0.0430(8) 0.0536(10) -0.0148(7) 0.0012(7) -0.0025(7)
C49 0.0443(9) 0.0571(10) 0.0811(13) -0.0321(9) 0.0040(8) -0.0088(8)
C50 0.0429(9) 0.0581(10) 0.0846(13) -0.0338(10) 0.0027(9) 0.0018(8)
C51 0.0499(10) 0.0460(9) 0.0672(11) -0.0182(8) -0.0061(8) 0.0017(8)
C52 0.0891(15) 0.0478(10) 0.1057(17) -0.0372(11) -0.0144(13) 0.0017(10)

loop_
_atom_type_symbol
_atom_type_description
_atom_type_scat_dispersion_real
_atom_type_scat_dispersion_imag
_atom_type_scat_source
C C 0.0033 0.0016 'International Tables Vol C Tables 4.2.6.8 and 6.1.1.4'
H H 0.0000 0.0000 'International Tables Vol C Tables 4.2.6.8 and 6.1.1.4'
N N 0.0061 0.0033 'International Tables Vol C Tables 4.2.6.8 and 6.1.1.4'
O O 0.0106 0.0060 'International Tables Vol C Tables 4.2.6.8 and 6.1.1.4'

loop_
_geom_angle_atom_site_label_1
_geom_angle_atom_site_label_2
_geom_angle_atom_site_label_3
_geom_angle
_geom_angle_site_symmetry_1
_geom_angle_site_symmetry_3
_geom_angle_publ_flag
C7 O1 C18 113.97(12) . . ?
C25 O3 C26 115.89(14) . . ?
C9 N1 C1 119.47(16) . . ?
C9 N3 C17 116.47(14) . . ?
C9 N3 C13 117.82(13) . . ?
C17 N3 C13 111.46(15) . . ?
C2 C1 N1 122.50(15) . . ?
C2 C1 C10 121.95(18) . . ?
N1 C1 C10 115.52(19) . . ?
C1 C2 C3 120.01(16) . . ?
C1 C2 H2 120.0 . . ?
C3 C2 H2 120.0 . . ?
C2 C3 C4 121.72(15) . . ?
C2 C3 C8 118.09(16) . . ?
C4 C3 C8 120.16(14) . . ?
C5 C4 C3 122.53(15) . . ?
C5 C4 H4 118.7 . . ?
C3 C4 H4 118.7 . . ?
C4 C5 C6 116.86(16) . . ?
C4 C5 C11 121.86(16) . . ?
C6 C5 C11 121.28(16) . . ?
C7 C6 C5 122.15(15) . . ?
C7 C6 C12 118.32(15) . . ?
C5 C6 C12 119.43(16) . . ?
O1 C7 C6 116.71(13) . . ?
O1 C7 C8 122.64(14) . . ?
C6 C7 C8 120.64(14) . . ?
C7 C8 C3 116.63(15) . . ?
C7 C8 C9 126.71(14) . . ?
C3 C8 C9 116.60(14) . . ?
N1 C9 N3 117.36(15) . . ?
N1 C9 C8 121.72(15) . . ?
N3 C9 C8 120.91(14) . . ?
C1 C10 H10A 109.5 . . ?
C1 C10 H10B 109.5 . . ?
H10A C10 H10B 109.5 . . ?
C1 C10 H10C 109.5 . . ?
H10A C10 H10C 109.5 . . ?
H10B C10 H10C 109.5 . . ?
C5 C11 H11A 109.5 . . ?
C5 C11 H11B 109.5 . . ?
H11A C11 H11B 109.5 . . ?
C5 C11 H11C 109.5 . . ?
H11A C11 H11C 109.5 . . ?
H11B C11 H11C 109.5 . . ?
N2 C12 C6 177.8(2) . . ?
N3 C13 C14 111.11(15) . . ?
N3 C13 H13A 109.4 . . ?
C14 C13 H13A 109.4 . . ?
N3 C13 H13B 109.4 . . ?
C14 C13 H13B 109.4 . . ?
H13A C13 H13B 108.0 . . ?
C15 C14 C13 110.35(17) . . ?
C15 C14 H14A 109.6 . . ?
C13 C14 H14A 109.6 . . ?
C15 C14 H14B 109.6 . . ?
C13 C14 H14B 109.6 . . ?
H14A C14 H14B 108.1 . . ?
C14 C15 C16 110.03(18) . . ?
C14 C15 H15A 109.7 . . ?
C16 C15 H15A 109.7 . . ?
C14 C15 H15B 109.7 . . ?
C16 C15 H15B 109.7 . . ?
H15A C15 H15B 108.2 . . ?
C17 C16 C15 111.9(2) . . ?
C17 C16 H16A 109.2 . . ?
C15 C16 H16A 109.2 . . ?
C17 C16 H16B 109.2 . . ?
C15 C16 H16B 109.2 . . ?
H16A C16 H16B 107.9 . . ?
N3 C17 C16 109.61(17) . . ?
N3 C17 H17A 109.7 . . ?
C16 C17 H17A 109.7 . . ?
N3 C17 H17B 109.7 . . ?
C16 C17 H17B 109.7 . . ?
H17A C17 H17B 108.2 . . ?
O1 C18 C19 108.90(13) . . ?
O1 C18 H18A 109.9 . . ?
C19 C18 H18A 109.9 . . ?
O1 C18 H18B 109.9 . . ?
C19 C18 H18B 109.9 . . ?
H18A C18 H18B 108.3 . . ?
C24 C19 C20 118.47(15) . . ?
C24 C19 C18 120.22(15) . . ?
C20 C19 C18 121.27(15) . . ?
C21 C20 C19 120.69(15) . . ?
C21 C20 H20 119.7 . . ?
C19 C20 H20 119.7 . . ?
C20 C21 C22 120.31(15) . . ?
C20 C21 H21 119.8 . . ?
C22 C21 H21 119.8 . . ?
C23 C22 C21 119.38(15) . . ?
C23 C22 C25 118.58(15) . . ?
C21 C22 C25 122.04(15) . . ?
C22 C23 C24 120.09(16) . . ?
C22 C23 H23 120.0 . . ?
C24 C23 H23 120.0 . . ?
C23 C24 C19 121.06(16) . . ?
C23 C24 H24 119.5 . . ?
C19 C24 H24 119.5 . . ?
O2 C25 O3 122.53(16) . . ?
O2 C25 C22 124.56(17) . . ?
O3 C25 C22 112.90(14) . . ?
O3 C26 H26A 109.5 . . ?
O3 C26 H26B 109.5 . . ?
H26A C26 H26B 109.5 . . ?
O3 C26 H26C 109.5 . . ?
H26A C26 H26C 109.5 . . ?
H26B C26 H26C 109.5 . . ?
C33 O4 C44 113.44(12) . . ?
C51 O6 C52 115.66(15) . . ?
C35 N4 C27 120.25(16) . . ?
C35 N6 C43 115.09(13) . . ?
C35 N6 C39 115.76(13) . . ?
C43 N6 C39 110.91(14) . . ?
C28 C27 N4 121.81(16) . . ?
C28 C27 C36 123.46(17) . . ?
N4 C27 C36 114.68(18) . . ?
C27 C28 C29 120.51(16) . . ?
C27 C28 H28 119.7 . . ?
C29 C28 H28 119.7 . . ?
C28 C29 C30 121.43(15) . . ?
C28 C29 C34 118.36(16) . . ?
C30 C29 C34 120.19(15) . . ?
C31 C30 C29 122.93(15) . . ?
C31 C30 H30 118.5 . . ?
C29 C30 H30 118.5 . . ?
C30 C31 C32 116.97(16) . . ?
C30 C31 C37 122.41(16) . . ?
C32 C31 C37 120.58(17) . . ?
C33 C32 C31 121.97(15) . . ?
C33 C32 C38 117.99(15) . . ?
C31 C32 C38 120.03(15) . . ?
O4 C33 C32 116.61(14) . . ?
O4 C33 C34 122.41(14) . . ?
C32 C33 C34 120.98(14) . . ?
C33 C34 C29 116.52(15) . . ?
C33 C34 C35 127.16(14) . . ?
C29 C34 C35 116.30(14) . . ?
N4 C35 N6 116.49(15) . . ?
N4 C35 C34 122.23(14) . . ?
N6 C35 C34 121.26(13) . . ?
C27 C36 H36A 109.5 . . ?
C27 C36 H36B 109.5 . . ?
H36A C36 H36B 109.5 . . ?
C27 C36 H36C 109.5 . . ?
H36A C36 H36C 109.5 . . ?
H36B C36 H36C 109.5 . . ?
C31 C37 H37A 109.5 . . ?
C31 C37 H37B 109.5 . . ?
H37A C37 H37B 109.5 . . ?
C31 C37 H37C 109.5 . . ?
H37A C37 H37C 109.5 . . ?
H37B C37 H37C 109.5 . . ?
N5 C38 C32 179.3(2) . . ?
N6 C39 C40 110.83(15) . . ?
N6 C39 H39A 109.5 . . ?
C40 C39 H39A 109.5 . . ?
N6 C39 H39B 109.5 . . ?
C40 C39 H39B 109.5 . . ?
H39A C39 H39B 108.1 . . ?
C41 C40 C39 110.74(16) . . ?
C41 C40 H40A 109.5 . . ?
C39 C40 H40A 109.5 . . ?
C41 C40 H40B 109.5 . . ?
C39 C40 H40B 109.5 . . ?
H40A C40 H40B 108.1 . . ?
C40 C41 C42 110.32(18) . . ?
C40 C41 H41A 109.6 . . ?
C42 C41 H41A 109.6 . . ?
C40 C41 H41B 109.6 . . ?
C42 C41 H41B 109.6 . . ?
H41A C41 H41B 108.1 . . ?
C43 C42 C41 111.55(19) . . ?
C43 C42 H42A 109.3 . . ?
C41 C42 H42A 109.3 . . ?
C43 C42 H42B 109.3 . . ?
C41 C42 H42B 109.3 . . ?
H42A C42 H42B 108.0 . . ?
N6 C43 C42 109.62(15) . . ?
N6 C43 H43A 109.7 . . ?
C42 C43 H43A 109.7 . . ?
N6 C43 H43B 109.7 . . ?
C42 C43 H43B 109.7 . . ?
H43A C43 H43B 108.2 . . ?
O4 C44 C45 109.04(13) . . ?
O4 C44 H44A 109.9 . . ?
C45 C44 H44A 109.9 . . ?
O4 C44 H44B 109.9 . . ?
C45 C44 H44B 109.9 . . ?
H44A C44 H44B 108.3 . . ?
C50 C45 C46 118.54(15) . . ?
C50 C45 C44 120.56(15) . . ?
C46 C45 C44 120.81(15) . . ?
C47 C46 C45 120.63(16) . . ?
C47 C46 H46 119.7 . . ?
C45 C46 H46 119.7 . . ?
C46 C47 C48 120.21(16) . . ?
C46 C47 H47 119.9 . . ?
C48 C47 H47 119.9 . . ?
C49 C48 C47 119.49(15) . . ?
C49 C48 C51 121.72(15) . . ?
C47 C48 C51 118.64(15) . . ?
C48 C49 C50 119.85(16) . . ?
C48 C49 H49 120.1 . . ?
C50 C49 H49 120.1 . . ?
C45 C50 C49 121.23(16) . . ?
C45 C50 H50 119.4 . . ?
C49 C50 H50 119.4 . . ?
O5 C51 O6 122.89(16) . . ?
O5 C51 C48 124.13(16) . . ?
O6 C51 C48 112.98(14) . . ?
O6 C52 H52A 109.5 . . ?
O6 C52 H52B 109.5 . . ?
H52A C52 H52B 109.5 . . ?
O6 C52 H52C 109.5 . . ?
H52A C52 H52C 109.5 . . ?
H52B C52 H52C 109.5 . . ?

loop_
_geom_bond_atom_site_label_1
_geom_bond_atom_site_label_2
_geom_bond_distance
_geom_bond_site_symmetry_2
_geom_bond_publ_flag
O1 C7 1.3766(17) . ?
O1 C18 1.4415(19) . ?
O2 C25 1.196(2) . ?
O3 C25 1.329(2) . ?
O3 C26 1.440(2) . ?
N1 C9 1.318(2) . ?
N1 C1 1.366(2) . ?
N2 C12 1.141(2) . ?
N3 C9 1.393(2) . ?
N3 C17 1.465(2) . ?
N3 C13 1.470(2) . ?
C1 C2 1.351(3) . ?
C1 C10 1.508(2) . ?
C2 C3 1.406(2) . ?
C2 H2 0.9300 . ?
C3 C4 1.411(2) . ?
C3 C8 1.424(2) . ?
C4 C5 1.361(2) . ?
C4 H4 0.9300 . ?
C5 C6 1.424(2) . ?
C5 C11 1.504(3) . ?
C6 C7 1.380(2) . ?
C6 C12 1.434(2) . ?
C7 C8 1.416(2) . ?
C8 C9 1.446(2) . ?
C10 H10A 0.9600 . ?
C10 H10B 0.9600 . ?
C10 H10C 0.9600 . ?
C11 H11A 0.9600 . ?
C11 H11B 0.9600 . ?
C11 H11C 0.9600 . ?
C13 C14 1.516(2) . ?
C13 H13A 0.9700 . ?
C13 H13B 0.9700 . ?
C14 C15 1.515(3) . ?
C14 H14A 0.9700 . ?
C14 H14B 0.9700 . ?
C15 C16 1.519(3) . ?
C15 H15A 0.9700 . ?
C15 H15B 0.9700 . ?
C16 C17 1.514(3) . ?
C16 H16A 0.9700 . ?
C16 H16B 0.9700 . ?
C17 H17A 0.9700 . ?
C17 H17B 0.9700 . ?
C18 C19 1.496(2) . ?
C18 H18A 0.9700 . ?
C18 H18B 0.9700 . ?
C19 C24 1.384(2) . ?
C19 C20 1.387(2) . ?
C20 C21 1.377(2) . ?
C20 H20 0.9300 . ?
C21 C22 1.386(2) . ?
C21 H21 0.9300 . ?
C22 C23 1.379(2) . ?
C22 C25 1.484(2) . ?
C23 C24 1.379(2) . ?
C23 H23 0.9300 . ?
C24 H24 0.9300 . ?
C26 H26A 0.9600 . ?
C26 H26B 0.9600 . ?
C26 H26C 0.9600 . ?
O4 C33 1.3752(17) . ?
O4 C44 1.4409(19) . ?
O5 C51 1.188(2) . ?
O6 C51 1.326(2) . ?
O6 C52 1.4406(19) . ?
N4 C35 1.314(2) . ?
N4 C27 1.365(2) . ?
N5 C38 1.143(2) . ?
N6 C35 1.401(2) . ?
N6 C43 1.469(2) . ?
N6 C39 1.473(2) . ?
C27 C28 1.351(3) . ?
C27 C36 1.504(3) . ?
C28 C29 1.410(2) . ?
C28 H28 0.9300 . ?
C29 C30 1.413(2) . ?
C29 C34 1.424(2) . ?
C30 C31 1.360(3) . ?
C30 H30 0.9300 . ?
C31 C32 1.425(2) . ?
C31 C37 1.502(2) . ?
C32 C33 1.382(2) . ?
C32 C38 1.438(3) . ?
C33 C34 1.424(2) . ?
C34 C35 1.446(2) . ?
C36 H36A 0.9600 . ?
C36 H36B 0.9600 . ?
C36 H36C 0.9600 . ?
C37 H37A 0.9600 . ?
C37 H37B 0.9600 . ?
C37 H37C 0.9600 . ?
C39 C40 1.514(2) . ?
C39 H39A 0.9700 . ?
C39 H39B 0.9700 . ?
C40 C41 1.513(3) . ?
C40 H40A 0.9700 . ?
C40 H40B 0.9700 . ?
C41 C42 1.517(3) . ?
C41 H41A 0.9700 . ?
C41 H41B 0.9700 . ?
C42 C43 1.515(3) . ?
C42 H42A 0.9700 . ?
C42 H42B 0.9700 . ?
C43 H43A 0.9700 . ?
C43 H43B 0.9700 . ?
C44 C45 1.497(2) . ?
C44 H44A 0.9700 . ?
C44 H44B 0.9700 . ?
C45 C50 1.375(2) . ?
C45 C46 1.385(2) . ?
C46 C47 1.379(2) . ?
C46 H46 0.9300 . ?
C47 C48 1.384(2) . ?
C47 H47 0.9300 . ?
C48 C49 1.374(2) . ?
C48 C51 1.485(2) . ?
C49 C50 1.384(2) . ?
C49 H49 0.9300 . ?
C50 H50 0.9300 . ?
C52 H52A 0.9600 . ?
C52 H52B 0.9600 . ?
C52 H52C 0.9600 . ?

loop_
_geom_hbond_atom_site_label_D
_geom_hbond_atom_site_label_H
_geom_hbond_atom_site_label_A
_geom_hbond_distance_DH
_geom_hbond_distance_HA
_geom_hbond_distance_DA
_geom_hbond_angle_DHA
_geom_hbond_site_symmetry_A
C44 H44B N6 0.97 2.64 3.199(2) 116.6 .
C39 H39B O4 0.97 2.37 2.912(2) 114.9 .
C18 H18B N5 0.97 2.69 3.575(3) 152.2 1_455
C18 H18A N3 0.97 2.67 3.208(2) 115.7 .
C13 H13A O1 0.97 2.38 2.907(2) 113.5 .
C10 H10C O6 0.96 2.62 3.450(2) 145.0 .
C44 H44B N6 0.97 2.64 3.199(2) 116.6 .
C39 H39B O4 0.97 2.37 2.912(2) 114.9 .
C18 H18B N5 0.97 2.69 3.575(3) 152.2 1_455
C18 H18A N3 0.97 2.67 3.208(2) 115.7 .
C13 H13A O1 0.97 2.38 2.907(2) 113.5 .
C10 H10C O6 0.96 2.62 3.450(2) 145.0 .
C10 H10C O6 0.96 2.62 3.450(2) 145.0 .
C13 H13A O1 0.97 2.38 2.907(2) 113.5 .
C18 H18A N3 0.97 2.67 3.208(2) 115.7 .
C18 H18B N5 0.97 2.69 3.575(3) 152.2 1_455
C39 H39B O4 0.97 2.37 2.912(2) 114.9 .
C44 H44B N6 0.97 2.64 3.199(2) 116.6 .

loop_
_geom_torsion_atom_site_label_1
_geom_torsion_atom_site_label_2
_geom_torsion_atom_site_label_3
_geom_torsion_atom_site_label_4
_geom_torsion
_geom_torsion_site_symmetry_1
_geom_torsion_site_symmetry_2
_geom_torsion_site_symmetry_3
_geom_torsion_site_symmetry_4
_geom_torsion_publ_flag
C9 N1 C1 C2 4.7(2) . . . . ?
C9 N1 C1 C10 -177.55(16) . . . . ?
N1 C1 C2 C3 -9.1(3) . . . . ?
C10 C1 C2 C3 173.25(16) . . . . ?
C1 C2 C3 C4 -176.57(16) . . . . ?
C1 C2 C3 C8 1.6(2) . . . . ?
C2 C3 C4 C5 175.51(16) . . . . ?
C8 C3 C4 C5 -2.7(2) . . . . ?
C3 C4 C5 C6 -5.5(2) . . . . ?
C3 C4 C5 C11 174.95(16) . . . . ?
C4 C5 C6 C7 6.0(2) . . . . ?
C11 C5 C6 C7 -174.38(16) . . . . ?
C4 C5 C6 C12 -170.32(16) . . . . ?
C11 C5 C6 C12 9.3(2) . . . . ?
C18 O1 C7 C6 105.27(16) . . . . ?
C18 O1 C7 C8 -74.61(19) . . . . ?
C5 C6 C7 O1 -178.21(14) . . . . ?
C12 C6 C7 O1 -1.8(2) . . . . ?
C5 C6 C7 C8 1.7(2) . . . . ?
C12 C6 C7 C8 178.07(15) . . . . ?
O1 C7 C8 C3 170.26(13) . . . . ?
C6 C7 C8 C3 -9.6(2) . . . . ?
O1 C7 C8 C9 -6.6(2) . . . . ?
C6 C7 C8 C9 173.49(15) . . . . ?
C2 C3 C8 C7 -168.08(14) . . . . ?
C4 C3 C8 C7 10.1(2) . . . . ?
C2 C3 C8 C9 9.1(2) . . . . ?
C4 C3 C8 C9 -172.65(14) . . . . ?
C1 N1 C9 N3 -173.92(14) . . . . ?
C1 N1 C9 C8 7.2(2) . . . . ?
C17 N3 C9 N1 -10.1(2) . . . . ?
C13 N3 C9 N1 126.35(16) . . . . ?
C17 N3 C9 C8 168.82(16) . . . . ?
C13 N3 C9 C8 -54.7(2) . . . . ?
C7 C8 C9 N1 162.99(15) . . . . ?
C3 C8 C9 N1 -13.9(2) . . . . ?
C7 C8 C9 N3 -15.9(2) . . . . ?
C3 C8 C9 N3 167.22(14) . . . . ?
C9 N3 C13 C14 161.58(15) . . . . ?
C17 N3 C13 C14 -59.9(2) . . . . ?
N3 C13 C14 C15 56.6(2) . . . . ?
C13 C14 C15 C16 -53.5(2) . . . . ?
C14 C15 C16 C17 54.4(3) . . . . ?
C9 N3 C17 C16 -161.81(18) . . . . ?
C13 N3 C17 C16 59.1(2) . . . . ?
C15 C16 C17 N3 -56.7(3) . . . . ?
C7 O1 C18 C19 -171.17(13) . . . . ?
O1 C18 C19 C24 -138.72(17) . . . . ?
O1 C18 C19 C20 43.7(2) . . . . ?
C24 C19 C20 C21 -1.0(3) . . . . ?
C18 C19 C20 C21 176.53(15) . . . . ?
C19 C20 C21 C22 0.2(3) . . . . ?
C20 C21 C22 C23 0.8(3) . . . . ?
C20 C21 C22 C25 -178.21(15) . . . . ?
C21 C22 C23 C24 -1.0(3) . . . . ?
C25 C22 C23 C24 178.05(16) . . . . ?
C22 C23 C24 C19 0.2(3) . . . . ?
C20 C19 C24 C23 0.8(3) . . . . ?
C18 C19 C24 C23 -176.76(17) . . . . ?
C26 O3 C25 O2 1.5(3) . . . . ?
C26 O3 C25 C22 -179.90(16) . . . . ?
C23 C22 C25 O2 16.0(3) . . . . ?
C21 C22 C25 O2 -164.96(19) . . . . ?
C23 C22 C25 O3 -162.50(16) . . . . ?
C21 C22 C25 O3 16.5(2) . . . . ?
C35 N4 C27 C28 -3.0(3) . . . . ?
C35 N4 C27 C36 179.40(16) . . . . ?
N4 C27 C28 C29 4.5(3) . . . . ?
C36 C27 C28 C29 -178.14(18) . . . . ?
C27 C28 C29 C30 179.09(17) . . . . ?
C27 C28 C29 C34 0.5(3) . . . . ?
C28 C29 C30 C31 -177.29(16) . . . . ?
C34 C29 C30 C31 1.3(3) . . . . ?
C29 C30 C31 C32 3.3(3) . . . . ?
C29 C30 C31 C37 -178.88(16) . . . . ?
C30 C31 C32 C33 -2.7(2) . . . . ?
C37 C31 C32 C33 179.48(16) . . . . ?
C30 C31 C32 C38 176.03(16) . . . . ?
C37 C31 C32 C38 -1.8(3) . . . . ?
C44 O4 C33 C32 -100.74(17) . . . . ?
C44 O4 C33 C34 78.84(18) . . . . ?
C31 C32 C33 O4 176.93(14) . . . . ?
C38 C32 C33 O4 -1.8(2) . . . . ?
C31 C32 C33 C34 -2.7(2) . . . . ?
C38 C32 C33 C34 178.63(15) . . . . ?
O4 C33 C34 C29 -172.50(13) . . . . ?
C32 C33 C34 C29 7.1(2) . . . . ?
O4 C33 C34 C35 5.9(3) . . . . ?
C32 C33 C34 C35 -174.57(15) . . . . ?
C28 C29 C34 C33 172.22(15) . . . . ?
C30 C29 C34 C33 -6.4(2) . . . . ?
C28 C29 C34 C35 -6.3(2) . . . . ?
C30 C29 C34 C35 175.04(15) . . . . ?
C27 N4 C35 N6 177.75(15) . . . . ?
C27 N4 C35 C34 -3.5(2) . . . . ?
C43 N6 C35 N4 13.4(2) . . . . ?
C39 N6 C35 N4 -118.21(16) . . . . ?
C43 N6 C35 C34 -165.42(16) . . . . ?
C39 N6 C35 C34 63.0(2) . . . . ?
C33 C34 C35 N4 -170.30(16) . . . . ?
C29 C34 C35 N4 8.1(2) . . . . ?
C33 C34 C35 N6 8.4(3) . . . . ?
C29 C34 C35 N6 -173.23(14) . . . . ?
C35 N6 C39 C40 -166.13(14) . . . . ?
C43 N6 C39 C40 60.38(18) . . . . ?
N6 C39 C40 C41 -56.5(2) . . . . ?
C39 C40 C41 C42 53.1(3) . . . . ?
C40 C41 C42 C43 -54.0(3) . . . . ?
C35 N6 C43 C42 166.05(17) . . . . ?
C39 N6 C43 C42 -60.1(2) . . . . ?
C41 C42 C43 N6 57.2(2) . . . . ?
C33 O4 C44 C45 165.95(13) . . . . ?
O4 C44 C45 C50 130.28(17) . . . . ?
O4 C44 C45 C46 -53.1(2) . . . . ?
C50 C45 C46 C47 2.0(3) . . . . ?
C44 C45 C46 C47 -174.71(17) . . . . ?
C45 C46 C47 C48 -0.9(3) . . . . ?
C46 C47 C48 C49 -1.1(3) . . . . ?
C46 C47 C48 C51 174.43(17) . . . . ?
C47 C48 C49 C50 2.1(3) . . . . ?
C51 C48 C49 C50 -173.36(18) . . . . ?
C46 C45 C50 C49 -1.0(3) . . . . ?
C44 C45 C50 C49 175.65(18) . . . . ?
C48 C49 C50 C45 -1.0(3) . . . . ?
C52 O6 C51 O5 -0.4(3) . . . . ?
C52 O6 C51 C48 178.63(16) . . . . ?
C49 C48 C51 O5 158.9(2) . . . . ?
C47 C48 C51 O5 -16.6(3) . . . . ?
C49 C48 C51 O6 -20.2(2) . . . . ?
C47 C48 C51 O6 164.37(16) . . . . ?
